data_4022440
loop_
_publ_author_name
'Pedro J. Campos'
'Diego Sampedro'
'Miguel A. Rodr\'iguez'

_publ_section_title
;
 Irradiation of Imine-Group VI Carbene Complexes in the Presence
 of Alkynes: A Theoretical and Experimental Study
;
_journal_name_full 'Journal of Organic Chemistry'
_journal_page_first 4674
_journal_page_last 4683
_journal_paper_doi 10.1021/jo0343073
_journal_volume 68
_journal_year 2003
_chemical_formula_sum 'C20 H13 Cr N O5'
_chemical_formula_weight 399.31
_chemical_name_systematic
;
 ?
;
_space_group_IT_number 14
_symmetry_cell_setting monoclinic
_symmetry_space_group_name_Hall '-P 2ybc'
_symmetry_space_group_name_H-M 'P 1 21/c 1'
_atom_sites_solution_hydrogens geom
_atom_sites_solution_primary direct
_atom_sites_solution_secondary difmap
_audit_creation_method SHELXL-97
_cell_angle_alpha 90.00
_cell_angle_beta 148.6590(10)
_cell_angle_gamma 90.00
_cell_formula_units_Z 4
_cell_length_a 19.8840(3)
_cell_length_b 7.8230(2)
_cell_length_c 23.5820(5)
_cell_measurement_reflns_used 11248
_cell_measurement_temperature 293(2)
_cell_measurement_theta_max 27.485
_cell_measurement_theta_min 0.998
_cell_volume 1907.96(7)
_computing_cell_refinement 'HKL Scalepack (Otwinowski & Minor 1997)'
_computing_data_collection 'Collect (Nonius BV, 1997-2000)'
_computing_data_reduction 'HKL Denzo and Scalepack (Otwinowski & Minor)'
_computing_structure_refinement 'SHELXL-97 (Sheldrick, 1997)'
_computing_structure_solution 'SHELXS-97 (Sheldrick, 1990)'
_diffrn_ambient_temperature 293(2)
_diffrn_measured_fraction_theta_full 0.978
_diffrn_measured_fraction_theta_max 0.978
_diffrn_measurement_device_type KappaCCD
_diffrn_measurement_method CCD
_diffrn_radiation_monochromator graphite
_diffrn_radiation_source 'fine-focus sealed tube'
_diffrn_radiation_type MoK\a
_diffrn_radiation_wavelength 0.71070
_diffrn_reflns_av_R_equivalents 0.1240
_diffrn_reflns_av_sigmaI/netI 0.0801
_diffrn_reflns_limit_h_max 25
_diffrn_reflns_limit_h_min 0
_diffrn_reflns_limit_k_max 10
_diffrn_reflns_limit_k_min -10
_diffrn_reflns_limit_l_max 15
_diffrn_reflns_limit_l_min -30
_diffrn_reflns_number 8408
_diffrn_reflns_theta_full 27.44
_diffrn_reflns_theta_max 27.44
_diffrn_reflns_theta_min 1.93
_exptl_absorpt_coefficient_mu 0.629
_exptl_absorpt_correction_type none
_exptl_crystal_colour orange
_exptl_crystal_density_diffrn 1.390
_exptl_crystal_density_method 'not measured'
_exptl_crystal_description prism
_exptl_crystal_F_000 816
_exptl_crystal_size_max 0.4
_exptl_crystal_size_mid 0.2
_exptl_crystal_size_min 0.2
_refine_diff_density_max 1.403
_refine_diff_density_min -1.511
_refine_diff_density_rms 0.388
_refine_ls_extinction_coef 0.255(12)
_refine_ls_extinction_expression Fc^*^=kFc[1+0.001xFc^2^\l^3^/sin(2\q)]^-1/4^
_refine_ls_extinction_method SHELXL
_refine_ls_goodness_of_fit_ref 1.510
_refine_ls_hydrogen_treatment mixed
_refine_ls_matrix_type full
_refine_ls_number_parameters 285
_refine_ls_number_reflns 4255
_refine_ls_number_restraints 0
_refine_ls_restrained_S_all 1.510
_refine_ls_R_factor_all 0.1363
_refine_ls_R_factor_gt 0.0873
_refine_ls_shift/su_max 5.509
_refine_ls_shift/su_mean 0.109
_refine_ls_structure_factor_coef Fsqd
_refine_ls_weighting_details 'calc w=1/[\s^2^(Fo^2^)+(0.0879P)^2^+0.2346P] where P=(Fo^2^+2Fc^2^)/3'
_refine_ls_weighting_scheme calc
_refine_ls_wR_factor_gt 0.1713
_refine_ls_wR_factor_ref 0.2270
_reflns_number_gt 3067
_reflns_number_total 4255
_reflns_threshold_expression >2sigma(I)
_cod_data_source_file jo0343073si20030308_055320.cif
_cod_data_source_block JA034514K
_cod_original_sg_symbol_H-M 'P 21/c'
_cod_database_code 4022440

loop_
_symmetry_equiv_pos_as_xyz
'x, y, z'
'-x, y+1/2, -z+1/2'
'-x, -y, -z'
'x, -y-1/2, z-1/2'

loop_
_atom_site_label
_atom_site_type_symbol
_atom_site_fract_x
_atom_site_fract_y
_atom_site_fract_z
_atom_site_U_iso_or_equiv
_atom_site_adp_type
_atom_site_occupancy
_atom_site_symmetry_multiplicity
_atom_site_calc_flag
_atom_site_refinement_flags
C20 C 0.2202(5) 1.0169(6) 0.8655(4) 0.0666(12) Uani 1 1 d .
H20A H 0.2052 1.0066 0.8147 0.100 Uiso 1 1 calc R
H20B H 0.2928 1.0908 0.9243 0.100 Uiso 1 1 calc R
H20C H 0.1448 1.0642 0.8291 0.100 Uiso 1 1 calc R
O4 O 0.0244(4) 0.7278(8) 0.6352(3) 0.1261(19) Uani 1 1 d .
H19 H 0.461(4) 0.742(6) 1.252(4) 0.064(13) Uiso 1 1 d .
H9 H 0.330(4) 0.964(6) 1.178(3) 0.055(11) Uiso 1 1 d .
H13 H 0.086(5) 0.702(7) 0.901(4) 0.078(15) Uiso 1 1 d .
H17 H 0.816(6) 0.884(7) 1.430(5) 0.095(19) Uiso 1 1 d .
H15 H 0.487(5) 0.978(7) 1.114(4) 0.085(16) Uiso 1 1 d .
H18 H 0.690(6) 0.754(8) 1.415(5) 0.085(18) Uiso 1 1 d .
H10 H 0.188(6) 0.920(9) 1.151(5) 0.11(2) Uiso 1 1 d .
H12 H -0.057(7) 0.641(8) 0.875(6) 0.12(2) Uiso 1 1 d .
H16 H 0.719(5) 0.994(6) 1.284(4) 0.083(15) Uiso 1 1 d .
H11 H -0.003(6) 0.786(8) 0.994(5) 0.099(19) Uiso 1 1 d .
Cr1 Cr 0.26200(5) 0.61769(8) 0.87053(4) 0.0422(3) Uani 1 1 d .
C6 C 0.2480(3) 0.8422(5) 0.9103(3) 0.0446(8) Uani 1 1 d .
C3 C 0.4034(4) 0.5406(6) 1.0176(3) 0.0543(10) Uani 1 1 d .
N1 N 0.2689(3) 0.8413(4) 0.9779(3) 0.0516(8) Uani 1 1 d .
O1 O 0.2918(4) 0.3164(5) 0.8139(3) 0.0771(9) Uani 1 1 d .
O3 O 0.4842(4) 0.4892(5) 1.1030(3) 0.0882(12) Uani 1 1 d .
C9 C 0.2494(5) 0.8928(5) 1.1147(4) 0.0558(10) Uani 1 1 d .
C7 C 0.3150(4) 0.8380(5) 1.0614(3) 0.0462(9) Uani 1 1 d .
C5 C 0.3742(5) 0.7457(6) 0.9034(4) 0.0592(10) Uani 1 1 d .
C1 C 0.2803(4) 0.4303(6) 0.8352(3) 0.0532(9) Uani 1 1 d .
C2 C 0.1507(4) 0.4915(6) 0.8380(4) 0.0614(11) Uani 1 1 d .
C14 C 0.4568(4) 0.8540(5) 1.1699(3) 0.0492(9) Uani 1 1 d .
C8 C 0.2245(4) 0.8180(5) 1.0439(3) 0.0469(9) Uani 1 1 d .
C4 C 0.1149(5) 0.6896(7) 0.7242(4) 0.0725(13) Uani 1 1 d .
O2 O 0.0850(4) 0.4112(5) 0.8182(4) 0.1022(14) Uani 1 1 d .
O5 O 0.4394(4) 0.8219(5) 0.9214(4) 0.0991(13) Uani 1 1 d .
C10 C 0.1605(6) 0.8740(7) 1.0942(5) 0.0719(14) Uani 1 1 d .
C13 C 0.1094(4) 0.7279(6) 0.9537(4) 0.0607(11) Uani 1 1 d .
C15 C 0.5305(5) 0.9258(7) 1.1795(4) 0.0668(12) Uani 1 1 d .
C19 C 0.5191(5) 0.7918(6) 1.2627(4) 0.0618(11) Uani 1 1 d .
C18 C 0.6525(6) 0.8032(8) 1.3629(5) 0.0814(16) Uani 1 1 d .
C17 C 0.7229(6) 0.8752(7) 1.3700(5) 0.0865(19) Uani 1 1 d .
C12 C 0.0231(5) 0.7098(8) 0.9353(4) 0.0727(13) Uani 1 1 d .
C16 C 0.6636(5) 0.9341(8) 1.2796(5) 0.0813(15) Uani 1 1 d .
C11 C 0.0491(6) 0.7817(8) 1.0059(5) 0.0776(15) Uani 1 1 d .

loop_
_atom_site_aniso_label
_atom_site_aniso_U_11
_atom_site_aniso_U_22
_atom_site_aniso_U_33
_atom_site_aniso_U_23
_atom_site_aniso_U_13
_atom_site_aniso_U_12
C20 0.081(3) 0.059(3) 0.080(3) 0.018(2) 0.072(3) 0.015(2)
O4 0.105(3) 0.172(5) 0.055(2) 0.038(3) 0.061(2) 0.062(3)
Cr1 0.0393(4) 0.0537(5) 0.0391(4) 0.0044(2) 0.0344(4) 0.0037(2)
C6 0.0414(19) 0.054(2) 0.0424(18) 0.0038(16) 0.0364(17) 0.0016(16)
C3 0.056(2) 0.063(2) 0.054(2) 0.007(2) 0.049(2) 0.010(2)
N1 0.060(2) 0.0517(18) 0.0563(19) 0.0008(15) 0.0516(19) 0.0015(15)
O1 0.086(2) 0.075(2) 0.091(2) -0.0129(19) 0.079(2) -0.0030(19)
O3 0.082(2) 0.115(3) 0.0544(18) 0.033(2) 0.0560(19) 0.039(2)
C9 0.068(3) 0.057(2) 0.059(2) -0.001(2) 0.057(2) 0.002(2)
C7 0.055(2) 0.0423(19) 0.050(2) -0.0002(16) 0.047(2) 0.0015(16)
C5 0.068(3) 0.061(2) 0.074(3) 0.009(2) 0.065(3) 0.007(2)
C1 0.051(2) 0.064(2) 0.053(2) 0.0000(19) 0.046(2) 0.0000(19)
C2 0.060(2) 0.061(3) 0.076(3) -0.005(2) 0.060(2) -0.002(2)
C14 0.055(2) 0.046(2) 0.054(2) -0.0058(17) 0.047(2) -0.0007(17)
C8 0.054(2) 0.046(2) 0.049(2) 0.0068(17) 0.045(2) 0.0075(17)
C4 0.071(3) 0.092(3) 0.050(2) 0.015(2) 0.051(3) 0.024(3)
O2 0.106(3) 0.090(3) 0.161(4) -0.025(3) 0.122(3) -0.027(2)
O5 0.118(3) 0.089(2) 0.157(4) 0.007(3) 0.128(3) -0.006(2)
C10 0.092(4) 0.078(3) 0.088(4) 0.005(3) 0.084(4) 0.011(3)
C13 0.054(2) 0.077(3) 0.051(2) -0.002(2) 0.045(2) 0.002(2)
C15 0.070(3) 0.074(3) 0.073(3) -0.011(2) 0.064(3) -0.008(2)
C19 0.061(3) 0.056(3) 0.057(2) 0.003(2) 0.048(2) 0.003(2)
C18 0.069(3) 0.070(3) 0.057(3) 0.006(3) 0.046(3) 0.012(3)
C17 0.053(3) 0.074(3) 0.078(4) -0.021(3) 0.047(3) -0.004(3)
C12 0.053(3) 0.089(4) 0.068(3) 0.003(3) 0.050(3) 0.003(2)
C16 0.065(3) 0.093(4) 0.086(4) -0.024(3) 0.064(3) -0.015(3)
C11 0.075(3) 0.095(4) 0.093(4) 0.008(3) 0.077(3) 0.011(3)

loop_
_atom_type_symbol
_atom_type_description
_atom_type_scat_dispersion_real
_atom_type_scat_dispersion_imag
_atom_type_scat_source
C C 0.0033 0.0016 'International Tables Vol C Tables 4.2.6.8 and 6.1.1.4'
H H 0.0000 0.0000 'International Tables Vol C Tables 4.2.6.8 and 6.1.1.4'
O O 0.0106 0.0060 'International Tables Vol C Tables 4.2.6.8 and 6.1.1.4'
Cr Cr 0.3209 0.6236 'International Tables Vol C Tables 4.2.6.8 and 6.1.1.4'
N N 0.0061 0.0033 'International Tables Vol C Tables 4.2.6.8 and 6.1.1.4'

loop_
_geom_angle_atom_site_label_1
_geom_angle_atom_site_label_2
_geom_angle_atom_site_label_3
_geom_angle
C1 Cr1 C4 90.4(2)
C1 Cr1 C2 90.85(18)
C4 Cr1 C2 88.0(2)
C1 Cr1 C3 90.96(18)
C4 Cr1 C3 176.0(2)
C2 Cr1 C3 88.3(2)
C1 Cr1 C5 89.30(18)
C4 Cr1 C5 92.0(2)
C2 Cr1 C5 179.85(19)
C3 Cr1 C5 91.79(19)
C1 Cr1 C6 175.43(17)
C4 Cr1 C6 88.74(18)
C2 Cr1 C6 93.60(16)
C3 Cr1 C6 90.24(16)
C5 Cr1 C6 86.26(17)
N1 C6 C20 114.7(4)
N1 C6 Cr1 122.0(3)
C20 C6 Cr1 123.2(3)
O3 C3 Cr1 177.2(4)
C6 N1 C7 168.0(4)
C10 C9 C8 119.6(5)
N1 C7 C8 118.3(3)
N1 C7 C14 117.4(3)
C8 C7 C14 124.3(3)
O5 C5 Cr1 179.1(4)
O1 C1 Cr1 179.7(3)
O2 C2 Cr1 177.8(4)
C19 C14 C15 119.1(4)
C19 C14 C7 120.8(4)
C15 C14 C7 120.1(4)
C13 C8 C9 118.4(4)
C13 C8 C7 120.3(4)
C9 C8 C7 121.3(4)
O4 C4 Cr1 177.7(6)
C11 C10 C9 120.6(5)
C12 C13 C8 121.1(4)
C16 C15 C14 120.6(5)
C18 C19 C14 119.8(5)
C17 C18 C19 119.9(6)
C16 C17 C18 121.0(6)
C11 C12 C13 120.0(5)
C17 C16 C15 119.6(6)
C12 C11 C10 120.3(5)

loop_
_geom_bond_atom_site_label_1
_geom_bond_atom_site_label_2
_geom_bond_distance
C20 C6 1.514(6)
O4 C4 1.132(5)
Cr1 C1 1.868(4)
Cr1 C4 1.881(5)
Cr1 C2 1.886(5)
Cr1 C3 1.908(4)
Cr1 C5 1.904(4)
Cr1 C6 2.118(4)
C6 N1 1.259(5)
C3 O3 1.128(5)
N1 C7 1.279(5)
O1 C1 1.139(5)
C9 C10 1.386(7)
C9 C8 1.403(6)
C7 C8 1.469(5)
C7 C14 1.480(6)
C5 O5 1.129(5)
C2 O2 1.131(5)
C14 C19 1.389(6)
C14 C15 1.395(6)
C8 C13 1.394(6)
C10 C11 1.372(8)
C13 C12 1.372(6)
C15 C16 1.382(8)
C19 C18 1.385(7)
C18 C17 1.381(9)
C17 C16 1.361(9)
C12 C11 1.373(8)
